data_7042979
loop_
_publ_author_name
'Yan, Dong'
'Mao, Feifei'
'Ruan, Ting Ting'
'Mao, Jianggao'

_publ_section_title
;
 Two Tartratoborates with Hybrid Anionic Groups from Unusual Condensation
 Reactions
;
_journal_name_full 'Dalton Trans.'
_journal_paper_doi 10.1039/C7DT01360D
_journal_year 2017
_chemical_formula_sum 'C4 H5 B3 K2 O11'
_chemical_formula_weight 339.71
_chemical_name_systematic
; 
 ? 
;
_space_group_IT_number 14
_symmetry_cell_setting monoclinic
_symmetry_space_group_name_Hall '-P 2ybc'
_symmetry_space_group_name_H-M 'P 1 21/c 1'
_atom_sites_solution_hydrogens geom
_atom_sites_solution_primary direct
_atom_sites_solution_secondary difmap
_audit_creation_method SHELXL-97
_audit_update_record
;
2017-04-13 deposited with the CCDC.
2017-05-10 downloaded from the CCDC.
;
_cell_angle_alpha 90.00
_cell_angle_beta 107.567(4)
_cell_angle_gamma 90.00
_cell_formula_units_Z 4
_cell_length_a 10.9959(4)
_cell_length_b 13.2785(3)
_cell_length_c 7.9060(3)
_cell_measurement_reflns_used 3107
_cell_measurement_temperature 293(2)
_cell_measurement_theta_max 67.1035
_cell_measurement_theta_min 4.2138
_cell_volume 1100.51(7)
_computing_cell_refinement 'CrystalClear (Rigaku Inc., 2008)'
_computing_data_collection 'CrystalClear (Rigaku Inc., 2008)'
_computing_data_reduction 'CrystalClear (Rigaku Inc., 2008)'
_computing_structure_refinement 'SHELXL-97 (Sheldrick, 2008)'
_computing_structure_solution 'SHELXS-97 (Sheldrick, 2008)'
_diffrn_ambient_temperature 293(2)
_diffrn_measured_fraction_theta_full 0.998
_diffrn_measured_fraction_theta_max 0.998
_diffrn_measurement_device_type 'SuperNova, Dual, Cu at zero, Atlas'
_diffrn_measurement_method '\w scans'
_diffrn_radiation_monochromator graphite
_diffrn_radiation_source 'fine-focus sealed tube'
_diffrn_radiation_type MoK\a
_diffrn_radiation_wavelength 0.71073
_diffrn_reflns_av_R_equivalents 0.0290
_diffrn_reflns_av_sigmaI/netI 0.0259
_diffrn_reflns_limit_h_max 13
_diffrn_reflns_limit_h_min -13
_diffrn_reflns_limit_k_max 15
_diffrn_reflns_limit_k_min -15
_diffrn_reflns_limit_l_max 9
_diffrn_reflns_limit_l_min -7
_diffrn_reflns_number 6603
_diffrn_reflns_theta_full 25.15
_diffrn_reflns_theta_max 25.15
_diffrn_reflns_theta_min 1.94
_exptl_absorpt_coefficient_mu 0.918
_exptl_absorpt_correction_T_max 1.00000
_exptl_absorpt_correction_T_min 0.80503
_exptl_absorpt_correction_type multi-scan
_exptl_absorpt_process_details
;
CrysAlisPro, Agilent Technologies,
Version 1.171.37.33 (release 27-03-2014 CrysAlis171 .NET)
(compiled Mar 27 2014,17:12:48)
Empirical absorption correction using spherical harmonics,
 implemented in SCALE3 ABSPACK scaling algorithm.
Empirical absorption correction using spherical harmonics,
 implemented in SCALE3 ABSPACK scaling algorithm.
;
_exptl_crystal_colour Colorless
_exptl_crystal_density_diffrn 2.050
_exptl_crystal_density_method 'not measured'
_exptl_crystal_description BLOCK
_exptl_crystal_F_000 680
_exptl_crystal_size_max 0.23
_exptl_crystal_size_mid 0.21
_exptl_crystal_size_min 0.10
_refine_diff_density_max 0.559
_refine_diff_density_min -0.591
_refine_diff_density_rms 0.071
_refine_ls_extinction_method none
_refine_ls_goodness_of_fit_ref 1.128
_refine_ls_hydrogen_treatment mixed
_refine_ls_matrix_type full
_refine_ls_number_parameters 181
_refine_ls_number_reflns 1972
_refine_ls_number_restraints 1
_refine_ls_restrained_S_all 1.140
_refine_ls_R_factor_all 0.0396
_refine_ls_R_factor_gt 0.0337
_refine_ls_shift/su_max 0.001
_refine_ls_shift/su_mean 0.000
_refine_ls_structure_factor_coef Fsqd
_refine_ls_weighting_details 'calc w=1/[\s^2^(Fo^2^)+(0.0485P)^2^+0.5377P] where P=(Fo^2^+2Fc^2^)/3'
_refine_ls_weighting_scheme calc
_refine_ls_wR_factor_gt 0.0876
_refine_ls_wR_factor_ref 0.0923
_reflns_number_gt 1734
_reflns_number_total 1972
_reflns_threshold_expression >2sigma(I)
_cod_data_source_file c7dt01360d2.cif
_cod_data_source_block 1
_cod_depositor_comments
;
The following automatic conversions were performed:

'_symmetry_cell_setting' value 'Monoclinic' changed to 'monoclinic'
according to
/home/data/users/saulius/crontab/automatic-downloads/rss-feeds/RSC/lib/dictionaries/cif_core.dic
dictionary named 'cif_core.dic' version 2.4.2 from 2011-04-26.

Automatic conversion script
Id: cif_fix_values 4973 2017-02-22 13:04:09Z antanas 
;
_cod_original_cell_volume 1100.51(6)
_cod_original_sg_symbol_H-M P2(1)/c
_cod_database_code 7042979

loop_
_symmetry_equiv_pos_as_xyz
'x, y, z'
'-x, y+1/2, -z+1/2'
'-x, -y, -z'
'x, -y-1/2, z-1/2'

loop_
_atom_site_label
_atom_site_type_symbol
_atom_site_fract_x
_atom_site_fract_y
_atom_site_fract_z
_atom_site_U_iso_or_equiv
_atom_site_adp_type
_atom_site_occupancy
_atom_site_symmetry_multiplicity
_atom_site_calc_flag
_atom_site_refinement_flags
K1 K 0.45301(5) 0.63822(4) 1.07356(7) 0.02759(17) Uani 1 1 d .
K2 K 0.00859(5) 0.61417(4) -0.26881(7) 0.02763(17) Uani 1 1 d .
C1 C 0.1260(2) 0.61548(18) 0.1610(3) 0.0218(5) Uani 1 1 d .
C2 C 0.1800(2) 0.65583(17) 0.3477(3) 0.0201(5) Uani 1 1 d .
H2A H 0.2248 0.7192 0.3443 0.024 Uiso 1 1 calc R
C3 C 0.2753(2) 0.57805(17) 0.4583(3) 0.0206(5) Uani 1 1 d .
H3A H 0.3490 0.5737 0.4133 0.025 Uiso 1 1 calc R
C4 C 0.3203(2) 0.61016(18) 0.6511(3) 0.0203(5) Uani 1 1 d .
B1 B -0.0451(3) 0.63758(19) 0.2788(4) 0.0219(5) Uani 1 1 d .
B2 B -0.2228(3) 0.54893(19) 0.3619(4) 0.0208(5) Uani 1 1 d .
B3 B -0.2556(3) 0.7144(2) 0.2205(4) 0.0232(5) Uani 1 1 d .
O1 O 0.18916(18) 0.59652(15) 0.0617(2) 0.0299(4) Uani 1 1 d .
O2 O 0.00321(16) 0.60275(13) 0.1225(2) 0.0246(4) Uani 1 1 d .
O3 O 0.07466(16) 0.67464(13) 0.4086(2) 0.0236(4) Uani 1 1 d .
O4 O 0.22275(16) 0.48147(12) 0.4573(2) 0.0226(4) Uani 1 1 d .
O5 O 0.29391(17) 0.54108(13) 0.7511(2) 0.0246(4) Uani 1 1 d .
O6 O 0.37283(17) 0.68995(13) 0.7061(2) 0.0272(4) Uani 1 1 d .
O7 O -0.34384(18) 0.78735(14) 0.1411(3) 0.0323(4) Uani 1 1 d D
H7A H -0.3507 0.8276 0.2163 0.048 Uiso 1 1 calc RD
O8 O -0.29950(16) 0.63931(12) 0.3055(2) 0.0233(4) Uani 1 1 d .
O9 O -0.09882(16) 0.55680(12) 0.3465(2) 0.0251(4) Uani 1 1 d .
O10 O -0.13518(17) 0.71966(12) 0.2111(2) 0.0256(4) Uani 1 1 d .
O1W O 0.3830(2) 0.43734(17) 1.1179(3) 0.0470(6) Uani 1 1 d .

loop_
_atom_site_aniso_label
_atom_site_aniso_U_11
_atom_site_aniso_U_22
_atom_site_aniso_U_33
_atom_site_aniso_U_23
_atom_site_aniso_U_13
_atom_site_aniso_U_12
K1 0.0239(3) 0.0286(3) 0.0285(3) -0.0019(2) 0.0054(2) 0.0012(2)
K2 0.0280(3) 0.0224(3) 0.0293(3) -0.0031(2) 0.0038(2) 0.0044(2)
C1 0.0218(12) 0.0215(11) 0.0220(11) 0.0043(9) 0.0063(9) 0.0028(9)
C2 0.0187(11) 0.0201(11) 0.0222(11) 0.0018(9) 0.0071(9) -0.0018(9)
C3 0.0196(11) 0.0218(11) 0.0213(11) 0.0024(9) 0.0075(9) -0.0011(9)
C4 0.0166(11) 0.0208(11) 0.0235(11) 0.0000(9) 0.0058(9) 0.0007(9)
B1 0.0213(13) 0.0187(13) 0.0264(13) 0.0018(10) 0.0083(11) 0.0013(10)
B2 0.0211(13) 0.0179(12) 0.0225(12) -0.0010(10) 0.0051(10) -0.0007(10)
B3 0.0233(13) 0.0215(13) 0.0245(13) 0.0016(10) 0.0065(11) 0.0018(10)
O1 0.0269(10) 0.0418(11) 0.0236(9) 0.0007(8) 0.0114(7) 0.0047(8)
O2 0.0205(9) 0.0297(9) 0.0237(8) -0.0035(7) 0.0069(7) -0.0011(7)
O3 0.0196(8) 0.0267(9) 0.0255(8) -0.0034(7) 0.0084(7) 0.0002(7)
O4 0.0269(9) 0.0198(8) 0.0210(8) -0.0017(6) 0.0068(7) -0.0042(7)
O5 0.0323(10) 0.0214(8) 0.0201(8) -0.0015(7) 0.0078(7) -0.0074(7)
O6 0.0280(9) 0.0210(9) 0.0305(9) -0.0026(7) 0.0056(7) -0.0051(7)
O7 0.0286(10) 0.0299(10) 0.0429(11) 0.0129(8) 0.0176(8) 0.0104(8)
O8 0.0194(8) 0.0221(9) 0.0291(9) 0.0042(7) 0.0081(7) 0.0014(6)
O9 0.0207(9) 0.0182(8) 0.0391(10) 0.0060(7) 0.0132(7) 0.0033(6)
O10 0.0223(9) 0.0201(8) 0.0359(10) 0.0077(7) 0.0111(7) 0.0025(7)
O1W 0.0440(13) 0.0428(12) 0.0602(14) 0.0143(10) 0.0248(11) 0.0116(10)

loop_
_atom_type_symbol
_atom_type_description
_atom_type_scat_dispersion_real
_atom_type_scat_dispersion_imag
_atom_type_scat_source
C C 0.0033 0.0016 'International Tables Vol C Tables 4.2.6.8 and 6.1.1.4'
H H 0.0000 0.0000 'International Tables Vol C Tables 4.2.6.8 and 6.1.1.4'
B B 0.0013 0.0007 'International Tables Vol C Tables 4.2.6.8 and 6.1.1.4'
O O 0.0106 0.0060 'International Tables Vol C Tables 4.2.6.8 and 6.1.1.4'
K K 0.2009 0.2494 'International Tables Vol C Tables 4.2.6.8 and 6.1.1.4'

loop_
_geom_angle_atom_site_label_1
_geom_angle_atom_site_label_2
_geom_angle_atom_site_label_3
_geom_angle
_geom_angle_site_symmetry_1
_geom_angle_site_symmetry_3
O6 K1 O8 96.10(5) 4_576 1_656
O6 K1 O1W 126.99(6) 4_576 .
O8 K1 O1W 99.90(6) 1_656 .
O6 K1 O6 98.71(4) 4_576 .
O8 K1 O6 127.54(5) 1_656 .
O1W K1 O6 109.96(6) . .
O6 K1 O1W 144.45(6) 4_576 3_667
O8 K1 O1W 72.76(6) 1_656 3_667
O1W K1 O1W 88.49(7) . 3_667
O6 K1 O1W 66.21(6) . 3_667
O6 K1 O7 71.58(5) 4_576 1_656
O8 K1 O7 48.13(5) 1_656 1_656
O1W K1 O7 147.31(6) . 1_656
O6 K1 O7 90.41(5) . 1_656
O1W K1 O7 76.37(6) 3_667 1_656
O6 K1 O5 121.33(6) 4_576 .
O8 K1 O5 141.79(5) 1_656 .
O1W K1 O5 65.03(6) . .
O6 K1 O5 45.41(5) . .
O1W K1 O5 71.98(6) 3_667 .
O7 K1 O5 133.20(6) 1_656 .
O6 K1 O1 75.03(6) 4_576 1_556
O8 K1 O1 141.64(5) 1_656 1_556
O1W K1 O1 61.38(6) . 1_556
O6 K1 O1 90.82(5) . 1_556
O1W K1 O1 133.88(7) 3_667 1_556
O7 K1 O1 146.38(6) 1_656 1_556
O5 K1 O1 64.02(5) . 1_556
O6 K1 B3 90.03(6) 4_576 1_656
O8 K1 B3 24.99(6) 1_656 1_656
O1W K1 B3 121.97(7) . 1_656
O6 K1 B3 105.04(6) . 1_656
O1W K1 B3 65.43(7) 3_667 1_656
O7 K1 B3 25.37(6) 1_656 1_656
O5 K1 B3 136.17(6) . 1_656
O1 K1 B3 159.82(6) 1_556 1_656
O6 K1 C4 112.96(6) 4_576 .
O8 K1 C4 136.60(6) 1_656 .
O1W K1 C4 87.96(7) . .
O6 K1 C4 22.01(6) . .
O1W K1 C4 64.80(7) 3_667 .
O7 K1 C4 110.46(6) 1_656 .
O5 K1 C4 23.64(6) . .
O1 K1 C4 79.12(6) 1_556 .
B3 K1 C4 119.84(7) 1_656 .
O6 K1 K1 171.41(5) 4_576 3_667
O8 K1 K1 84.90(4) 1_656 3_667
O1W K1 K1 44.60(5) . 3_667
O6 K1 K1 87.32(4) . 3_667
O1W K1 K1 43.89(5) 3_667 3_667
O7 K1 K1 114.72(4) 1_656 3_667
O5 K1 K1 59.34(4) . 3_667
O1 K1 K1 98.90(4) 1_556 3_667
B3 K1 K1 94.32(5) 1_656 3_667
C4 K1 K1 71.11(4) . 3_667
O6 K1 K2 83.25(4) 4_576 1_556
O8 K1 K2 172.62(4) 1_656 1_556
O1W K1 K2 74.91(5) . 1_556
O6 K1 K2 59.73(4) . 1_556
O1W K1 K2 111.89(5) 3_667 1_556
O7 K1 K2 137.59(4) 1_656 1_556
O5 K1 K2 40.84(4) . 1_556
O1 K1 K2 31.14(4) 1_556 1_556
B3 K1 K2 161.86(5) 1_656 1_556
C4 K1 K2 49.41(4) . 1_556
K1 K1 K2 94.662(19) 3_667 1_556
O9 K2 O10 162.29(6) 3_565 4_575
O9 K2 O1 86.20(6) 3_565 .
O10 K2 O1 111.44(6) 4_575 .
O9 K2 O4 80.31(5) 3_565 3_565
O10 K2 O4 85.31(5) 4_575 3_565
O1 K2 O4 137.05(6) . 3_565
O9 K2 O3 79.91(5) 3_565 1_554
O10 K2 O3 91.11(5) 4_575 1_554
O1 K2 O3 122.79(5) . 1_554
O4 K2 O3 94.76(5) 3_565 1_554
O9 K2 O9 66.74(6) 3_565 1_554
O10 K2 O9 95.94(5) 4_575 1_554
O1 K2 O9 151.85(5) . 1_554
O4 K2 O9 48.57(5) 3_565 1_554
O3 K2 O9 47.37(5) 1_554 1_554
O9 K2 O2 108.20(5) 3_565 .
O10 K2 O2 84.93(5) 4_575 .
O1 K2 O2 44.21(5) . .
O4 K2 O2 102.57(5) 3_565 .
O3 K2 O2 161.81(5) 1_554 .
O9 K2 O2 150.67(5) 1_554 .
O9 K2 O3 146.04(5) 3_565 4_575
O10 K2 O3 48.91(5) 4_575 4_575
O1 K2 O3 69.47(5) . 4_575
O4 K2 O3 133.61(5) 3_565 4_575
O3 K2 O3 93.38(4) 1_554 4_575
O9 K2 O3 130.43(5) 1_554 4_575
O2 K2 O3 70.69(5) . 4_575
O9 K2 O2 49.41(5) 3_565 3_565
O10 K2 O2 133.56(5) 4_575 3_565
O1 K2 O2 70.78(5) . 3_565
O4 K2 O2 69.51(5) 3_565 3_565
O3 K2 O2 128.10(5) 1_554 3_565
O9 K2 O2 95.37(5) 1_554 3_565
O2 K2 O2 64.64(5) . 3_565
O3 K2 O2 133.84(5) 4_575 3_565
O9 K2 O5 47.44(5) 3_565 1_554
O10 K2 O5 142.27(5) 4_575 1_554
O1 K2 O5 61.45(5) . 1_554
O4 K2 O5 126.42(5) 3_565 1_554
O3 K2 O5 68.78(4) 1_554 1_554
O9 K2 O5 92.99(5) 1_554 1_554
O2 K2 O5 104.21(5) . 1_554
O3 K2 O5 99.01(4) 4_575 1_554
O2 K2 O5 81.59(4) 3_565 1_554
O9 K2 C1 100.99(6) 3_565 .
O10 K2 C1 95.63(6) 4_575 .
O1 K2 C1 21.58(6) . .
O4 K2 C1 124.25(6) 3_565 .
O3 K2 C1 140.77(6) 1_554 .
O9 K2 C1 165.64(5) 1_554 .
O2 K2 C1 23.48(5) . .
O3 K2 C1 63.92(5) 4_575 .
O2 K2 C1 70.44(5) 3_565 .
O5 K2 C1 82.99(5) 1_554 .
O9 K2 B2 79.27(6) 3_565 1_554
O10 K2 B2 83.27(6) 4_575 1_554
O1 K2 B2 159.54(6) . 1_554
O4 K2 B2 26.05(6) 3_565 1_554
O3 K2 B2 68.89(6) 1_554 1_554
O9 K2 B2 24.80(6) 1_554 1_554
O2 K2 B2 127.93(6) . 1_554
O3 K2 B2 129.44(6) 4_575 1_554
O2 K2 B2 88.79(6) 3_565 1_554
O5 K2 B2 115.67(6) 1_554 1_554
C1 K2 B2 150.27(7) . 1_554
O1 C1 O2 125.0(2) . .
O1 C1 C2 124.6(2) . .
O2 C1 C2 110.4(2) . .
O1 C1 K2 56.66(13) . .
O2 C1 K2 72.42(13) . .
C2 C1 K2 159.52(16) . .
O3 C2 C1 105.97(19) . .
O3 C2 C3 114.48(19) . .
C1 C2 C3 108.42(19) . .
O3 C2 H2A 109.3 . .
C1 C2 H2A 109.3 . .
C3 C2 H2A 109.3 . .
O4 C3 C4 105.72(18) . .
O4 C3 C2 113.58(19) . .
C4 C3 C2 109.98(19) . .
O4 C3 H3A 109.1 . .
C4 C3 H3A 109.1 . .
C2 C3 H3A 109.1 . .
O6 C4 O5 124.3(2) . .
O6 C4 C3 125.3(2) . .
O5 C4 C3 110.39(19) . .
O6 C4 K1 61.02(13) . .
O5 C4 K1 64.39(12) . .
C3 C4 K1 168.24(15) . .
O9 B1 O10 113.1(2) . .
O9 B1 O3 112.1(2) . .
O10 B1 O3 111.5(2) . .
O9 B1 O2 111.05(19) . .
O10 B1 O2 106.66(19) . .
O3 B1 O2 101.71(19) . .
O9 B1 K2 47.09(11) . 3_565
O10 B1 K2 143.45(17) . 3_565
O3 B1 K2 104.92(14) . 3_565
O2 B1 K2 67.35(11) . 3_565
O9 B1 K2 153.04(17) . 4_576
O10 B1 K2 49.88(11) . 4_576
O3 B1 K2 66.88(12) . 4_576
O2 B1 K2 95.06(13) . 4_576
K2 B1 K2 159.37(9) 3_565 4_576
O9 B1 K2 59.86(12) . 1_556
O10 B1 K2 109.33(15) . 1_556
O3 B1 K2 58.50(11) . 1_556
O2 B1 K2 143.36(15) . 1_556
K2 B1 K2 87.18(6) 3_565 1_556
K2 B1 K2 102.78(7) 4_576 1_556
O9 B2 O8 113.5(2) . .
O9 B2 O4 112.6(2) . 3_566
O8 B2 O4 110.5(2) . 3_566
O9 B2 O5 109.9(2) . 3_566
O8 B2 O5 108.23(19) . 3_566
O4 B2 O5 101.39(18) 3_566 3_566
O9 B2 K2 63.68(12) . 1_556
O8 B2 K2 105.69(14) . 1_556
O4 B2 K2 56.84(11) 3_566 1_556
O5 B2 K2 144.70(15) 3_566 1_556
O9 B2 K2 44.37(11) . 3_565
O8 B2 K2 145.48(16) . 3_565
O4 B2 K2 103.51(14) 3_566 3_565
O5 B2 K2 69.59(12) 3_566 3_565
K2 B2 K2 87.74(7) 1_556 3_565
O10 B3 O8 124.2(2) . .
O10 B3 O7 120.3(2) . .
O8 B3 O7 115.5(2) . .
O10 B3 K1 151.77(18) . 1_454
O8 B3 K1 59.28(13) . 1_454
O7 B3 K1 64.59(14) . 1_454
C1 O1 K2 101.76(15) . .
C1 O1 K1 133.72(17) . 1_554
K2 O1 K1 115.77(6) . 1_554
C1 O2 B1 110.71(18) . .
C1 O2 K2 84.10(13) . .
B1 O2 K2 152.61(14) . .
C1 O2 K2 100.90(14) . 3_565
B1 O2 K2 85.26(12) . 3_565
K2 O2 K2 115.36(5) . 3_565
C2 O3 B1 110.79(18) . .
C2 O3 K2 133.47(14) . 1_556
B1 O3 K2 96.19(13) . 1_556
C2 O3 K2 96.32(12) . 4_576
B1 O3 K2 87.13(12) . 4_576
K2 O3 K2 123.05(6) 1_556 4_576
C3 O4 B2 111.23(17) . 3_566
C3 O4 K2 135.62(14) . 3_565
B2 O4 K2 97.11(13) 3_566 3_565
C4 O5 B2 111.07(18) . 3_566
C4 O5 K1 91.97(13) . .
B2 O5 K1 154.95(13) 3_566 .
C4 O5 K2 98.59(14) . 1_556
B2 O5 K2 83.71(12) 3_566 1_556
K1 O5 K2 103.06(5) . 1_556
C4 O6 K1 138.70(16) . 4_575
C4 O6 K1 96.97(14) . .
K1 O6 K1 123.29(6) 4_575 .
B3 O7 K1 90.05(15) . 1_454
B3 O7 H7A 109.5 . .
K1 O7 H7A 110.1 1_454 .
B3 O8 B2 119.5(2) . .
B3 O8 K1 95.73(15) . 1_454
B2 O8 K1 123.89(14) . 1_454
B2 O9 B1 128.19(19) . .
B2 O9 K2 113.59(14) . 3_565
B1 O9 K2 109.80(14) . 3_565
B2 O9 K2 91.52(14) . 1_556
B1 O9 K2 96.30(14) . 1_556
K2 O9 K2 113.26(6) 3_565 1_556
B3 O10 B1 120.57(19) . .
B3 O10 K2 127.43(15) . 4_576
B1 O10 K2 105.58(14) . 4_576
K1 O1W K1 91.51(7) . 3_667

loop_
_geom_bond_atom_site_label_1
_geom_bond_atom_site_label_2
_geom_bond_distance
_geom_bond_site_symmetry_2
K1 O6 2.7641(18) 4_576
K1 O8 2.7850(19) 1_656
K1 O1W 2.827(2) .
K1 O6 2.8533(19) .
K1 O1W 2.863(2) 3_667
K1 O7 2.911(2) 1_656
K1 O5 2.9211(17) .
K1 O1 2.927(2) 1_556
K1 B3 3.223(3) 1_656
K1 C4 3.238(2) .
K1 K1 4.0768(11) 3_667
K1 K2 4.8296(8) 1_556
K2 O9 2.6237(17) 3_565
K2 O10 2.6910(17) 4_575
K2 O1 2.7738(19) .
K2 O4 2.8314(18) 3_565
K2 O3 2.9660(18) 1_554
K2 O9 3.0093(19) 1_554
K2 O2 3.1154(18) .
K2 O3 3.1215(18) 4_575
K2 O2 3.1214(19) 3_565
K2 O5 3.2421(19) 1_554
K2 C1 3.251(2) .
K2 B2 3.356(3) 1_554
C1 O1 1.221(3) .
C1 O2 1.302(3) .
C1 C2 1.513(3) .
C2 O3 1.405(3) .
C2 C3 1.542(3) .
C2 H2A 0.9800 .
C3 O4 1.406(3) .
C3 C4 1.515(3) .
C3 H3A 0.9800 .
C4 O6 1.222(3) .
C4 O5 1.299(3) .
B1 O9 1.406(3) .
B1 O10 1.462(3) .
B1 O3 1.487(3) .
B1 O2 1.556(3) .
B1 K2 3.371(3) 3_565
B1 K2 3.390(3) 4_576
B1 K2 3.459(3) 1_556
B2 O9 1.408(3) .
B2 O8 1.457(3) .
B2 O4 1.485(3) 3_566
B2 O5 1.554(3) 3_566
B2 K2 3.356(3) 1_556
B2 K2 3.438(3) 3_565
B3 O10 1.350(3) .
B3 O8 1.369(3) .
B3 O7 1.381(3) .
B3 K1 3.223(3) 1_454
O1 K1 2.927(2) 1_554
O2 K2 3.1213(19) 3_565
O3 K2 2.9661(18) 1_556
O3 K2 3.1215(18) 4_576
O4 B2 1.485(3) 3_566
O4 K2 2.8314(18) 3_565
O5 B2 1.554(3) 3_566
O5 K2 3.2422(19) 1_556
O6 K1 2.7640(18) 4_575
O7 K1 2.911(2) 1_454
O7 H7A 0.8200 .
O8 K1 2.7850(19) 1_454
O9 K2 2.6237(17) 3_565
O9 K2 3.0093(19) 1_556
O10 K2 2.6911(17) 4_576
O1W K1 2.863(2) 3_667

loop_
_geom_hbond_atom_site_label_D
_geom_hbond_atom_site_label_H
_geom_hbond_atom_site_label_A
_geom_hbond_distance_DH
_geom_hbond_distance_HA
_geom_hbond_distance_DA
_geom_hbond_angle_DHA
_geom_hbond_site_symmetry_A
O7 H7A O1W 0.82 2.06 2.877(3) 173.4 2_556
